data_1573246
_journal_paper_doi 10.1039/D4CY01032A
_chemical_formula_moiety 'C60 H50 F12 O9 P4 Ru2, C H2 Cl2'
_chemical_formula_sum 'C61 H52 Cl2 F12 O9 P4 Ru2'
_chemical_formula_weight 1553.94
_space_group_crystal_system monoclinic
_space_group_IT_number 14
_space_group_name_Hall '-P 2ybc'
_space_group_name_H-M_alt 'P 1 21/c 1'
_atom_sites_solution_hydrogens mixed
_atom_sites_solution_primary dual
_audit_creation_method SHELXL-2019/3
_audit_update_record
;
2023-09-20 deposited with the CCDC.	2024-11-18 downloaded from the CCDC.
;
_cell_angle_alpha 90
_cell_angle_beta 96.739(5)
_cell_angle_gamma 90
_cell_formula_units_Z 4
_cell_length_a 19.9752(7)
_cell_length_b 19.5957(8)
_cell_length_c 16.0602(5)
_cell_measurement_reflns_used 10047
_cell_measurement_temperature 150(2)
_cell_measurement_theta_max 26.1690
_cell_measurement_theta_min 3.2370
_cell_volume 6243.0(4)
_computing_cell_refinement 'CrysAlisPro 1.171.42.56a (Rigaku OD, 2022)'
_computing_data_collection 'CrysAlisPro 1.171.42.56a (Rigaku OD, 2022)'
_computing_data_reduction 'CrysAlisPro 1.171.42.56a (Rigaku OD, 2022)'
_computing_molecular_graphics 'ORTEP3 for Windows - Farrugia, L. J. J. Appl. Crystallogr. 1997, 30, 565'
_computing_publication_material
;
 'WinGX publication routines, Farrugia, 
 L. J., J. Appl. Crystallogr., 1999, 32, 837-838
;
_computing_structure_refinement
;
 SHELXL-2019/2 (Sheldrick, 2019)
 Sheldrick GM (2008) Acta Crystallogr A64:112--122 and 
 C. B. H\"ubschle, G. M. Sheldrick and B. Dittrich
 ShelXle: a Qt graphical user interface for SHELXL
 J. Appl. Cryst., 44, (2011) 1281-1284.
;
_computing_structure_solution
; 
 SHELXT
 Sheldrick, G. M. (2008). Acta Cryst. A64, 112-122.
;
_diffrn_ambient_environment N~2~
_diffrn_ambient_temperature 149.9(7)
_diffrn_detector 'CCD plate'
_diffrn_detector_area_resol_mean 8.0734
_diffrn_detector_type EosS2
_diffrn_measured_fraction_theta_full 0.995
_diffrn_measured_fraction_theta_max 0.996
_diffrn_measurement_device 'four-circle diffractometer'
_diffrn_measurement_device_type 'New Xcalibur, EosS2'
_diffrn_measurement_method '\w scans'
_diffrn_radiation_monochromator graphite
_diffrn_radiation_probe x-ray
_diffrn_radiation_type 'Mo K\a'
_diffrn_radiation_wavelength 0.71073
_diffrn_reflns_av_R_equivalents 0.0835
_diffrn_reflns_av_unetI/netI 0.0841
_diffrn_reflns_Laue_measured_fraction_full 0.995
_diffrn_reflns_Laue_measured_fraction_max 0.996
_diffrn_reflns_limit_h_max 24
_diffrn_reflns_limit_h_min -24
_diffrn_reflns_limit_k_max 24
_diffrn_reflns_limit_k_min -24
_diffrn_reflns_limit_l_max 20
_diffrn_reflns_limit_l_min -20
_diffrn_reflns_number 58880
_diffrn_reflns_point_group_measured_fraction_full 0.995
_diffrn_reflns_point_group_measured_fraction_max 0.996
_diffrn_reflns_theta_full 25.242
_diffrn_reflns_theta_max 26.373
_diffrn_reflns_theta_min 2.863
_diffrn_source 'fine-focus sealed X-ray tube'
_diffrn_source_type 'Enhance (Mo) X-ray Source'
_exptl_absorpt_coefficient_mu 0.764
_exptl_absorpt_correction_T_max 1.00000
_exptl_absorpt_correction_T_min 0.91027
_exptl_absorpt_correction_type multi-scan
_exptl_absorpt_process_details
;
CrysAlisPro 1.171.42.56a (Rigaku Oxford Diffraction, 2022)
Empirical absorption correction using spherical harmonics,
implemented in SCALE3 ABSPACK scaling algorithm.
;
_exptl_crystal_colour yellow
_exptl_crystal_density_diffrn 1.653
_exptl_crystal_description block
_exptl_crystal_F_000 3120
_exptl_crystal_recrystallization_method 'Re-crystallisation from solvent: acetone, n-hexane'
_exptl_crystal_size_max 0.210
_exptl_crystal_size_mid 0.190
_exptl_crystal_size_min 0.150
_refine_diff_density_max 1.183
_refine_diff_density_min -0.968
_refine_diff_density_rms 0.126
_refine_ls_extinction_method none
_refine_ls_goodness_of_fit_ref 1.092
_refine_ls_hydrogen_treatment mixed
_refine_ls_matrix_type full
_refine_ls_number_parameters 819
_refine_ls_number_reflns 12695
_refine_ls_number_restraints 2
_refine_ls_restrained_S_all 1.092
_refine_ls_R_factor_all 0.1003
_refine_ls_R_factor_gt 0.0643
_refine_ls_shift/su_max 0.001
_refine_ls_shift/su_mean 0.000
_refine_ls_structure_factor_coef Fsqd
_refine_ls_weighting_details 'w=1/[\s^2^(Fo^2^)+(0.0176P)^2^+36.4602P] where P=(Fo^2^+2Fc^2^)/3'
_refine_ls_weighting_scheme calc
_refine_ls_wR_factor_gt 0.1170
_refine_ls_wR_factor_ref 0.1287
_reflns_Friedel_coverage 0.000
_reflns_number_gt 8984
_reflns_number_total 12695
_reflns_threshold_expression 'I > 2\s(I)'
_cod_data_source_file d4cy01032a2.cif
_cod_data_source_block e23uh8
_cod_original_sg_symbol_H-M 'P 21/c'
_cod_database_code 1573246
_shelx_shelxl_version_number 2019/3
_shelx_space_group_comment
;
The symmetry employed for this shelxl refinement is uniquely defined
by the following loop, which should always be used as a source of
symmetry information in preference to the above space-group names.
They are only intended as comments.
;
_shelx_estimated_absorpt_t_min 0.856
_shelx_estimated_absorpt_t_max 0.894
_oxdiff_exptl_absorpt_empirical_full_min 0.823
_oxdiff_exptl_absorpt_empirical_full_max 1.173
_oxdiff_exptl_absorpt_empirical_details
;
Empirical correction (ABSPACK) includes:
- Absorption correction using spherical harmonics
- Frame scaling
;

loop_
_space_group_symop_operation_xyz
'x, y, z'
'-x, y+1/2, -z+1/2'
'-x, -y, -z'
'x, -y-1/2, z-1/2'

loop_
_atom_site_label
_atom_site_type_symbol
_atom_site_fract_x
_atom_site_fract_y
_atom_site_fract_z
_atom_site_U_iso_or_equiv
_atom_site_adp_type
_atom_site_occupancy
_atom_site_site_symmetry_order
_atom_site_calc_flag
_atom_site_refinement_flags_posn
_atom_site_refinement_flags_adp
_atom_site_refinement_flags_occupancy
_atom_site_disorder_assembly
_atom_site_disorder_group
Ru1 Ru 0.22977(2) 0.55676(2) 0.80687(3) 0.01310(11) Uani 1 1 d . . . . .
Ru2 Ru 0.29996(2) 0.44768(2) 0.64096(3) 0.01328(11) Uani 1 1 d . . . . .
P1 P 0.27599(7) 0.65615(8) 0.85244(9) 0.0151(3) Uani 1 1 d . . . . .
P2 P 0.13728(7) 0.59576(8) 0.85706(9) 0.0153(3) Uani 1 1 d . . . . .
P3 P 0.39973(7) 0.39485(8) 0.65293(9) 0.0153(3) Uani 1 1 d . . . . .
P4 P 0.27397(7) 0.37732(8) 0.53183(9) 0.0157(3) Uani 1 1 d . . . . .
O1 O 0.31824(19) 0.5132(2) 0.7542(2) 0.0137(8) Uani 1 1 d D . . . .
H1C H 0.342(3) 0.543(3) 0.732(4) 0.04(2) Uiso 1 1 d D . . . .
H1D H 0.333(3) 0.493(3) 0.801(2) 0.019(17) Uiso 1 1 d D . . . .
O2 O 0.25230(19) 0.3808(2) 0.7152(2) 0.0170(9) Uani 1 1 d . . . . .
O3 O 0.18826(19) 0.4533(2) 0.7831(2) 0.0183(9) Uani 1 1 d . . . . .
O4 O 0.20550(19) 0.5018(2) 0.6031(2) 0.0206(9) Uani 1 1 d . . . . .
O5 O 0.19030(19) 0.5914(2) 0.6882(2) 0.0180(9) Uani 1 1 d . . . . .
O6 O 0.26074(19) 0.5159(2) 0.9251(2) 0.0192(9) Uani 1 1 d . . . . .
O7 O 0.3492(2) 0.4519(2) 0.8952(2) 0.0280(10) Uani 1 1 d . . . . .
O8 O 0.34104(19) 0.5239(2) 0.5695(2) 0.0178(9) Uani 1 1 d . . . . .
O9 O 0.3764(2) 0.6003(2) 0.6707(2) 0.0266(10) Uani 1 1 d . . . . .
C1 C 0.2227(3) 0.6927(3) 0.9286(4) 0.0217(14) Uani 1 1 d . . . . .
H1A H 0.230438 0.668109 0.982756 0.026 Uiso 1 1 calc R U . . .
H1B H 0.233505 0.741511 0.938635 0.026 Uiso 1 1 calc R U . . .
C2 C 0.1500(3) 0.6846(3) 0.8905(4) 0.0202(13) Uani 1 1 d . . . . .
H2A H 0.140369 0.715512 0.841852 0.024 Uiso 1 1 calc R U . . .
H2B H 0.119226 0.696251 0.932389 0.024 Uiso 1 1 calc R U . . .
C3 C 0.1133(3) 0.5498(3) 0.9481(3) 0.0197(13) Uani 1 1 d . . . . .
C4 C 0.1197(3) 0.5780(4) 1.0276(4) 0.0318(16) Uani 1 1 d . . . . .
H4 H 0.134981 0.623673 1.035854 0.038 Uiso 1 1 calc R U . . .
C5 C 0.1040(4) 0.5396(4) 1.0957(4) 0.0405(19) Uani 1 1 d . . . . .
H5 H 0.109799 0.558806 1.150355 0.049 Uiso 1 1 calc R U . . .
C6 C 0.0803(3) 0.4746(4) 1.0845(4) 0.0363(18) Uani 1 1 d . . . . .
H6 H 0.068445 0.449231 1.130931 0.044 Uiso 1 1 calc R U . . .
C7 C 0.0737(3) 0.4460(4) 1.0061(4) 0.0327(16) Uani 1 1 d . . . . .
H7 H 0.057274 0.400659 0.998286 0.039 Uiso 1 1 calc R U . . .
C8 C 0.0910(3) 0.4831(3) 0.9377(4) 0.0254(14) Uani 1 1 d . . . . .
H8 H 0.087389 0.462627 0.883724 0.031 Uiso 1 1 calc R U . . .
C9 C 0.0590(3) 0.5935(3) 0.7851(4) 0.0238(14) Uani 1 1 d . . . . .
C10 C 0.0126(3) 0.6469(3) 0.7828(4) 0.0269(15) Uani 1 1 d . . . . .
H10 H 0.021684 0.685701 0.817733 0.032 Uiso 1 1 calc R U . . .
C11 C -0.0473(3) 0.6427(4) 0.7291(4) 0.0349(18) Uani 1 1 d . . . . .
H11 H -0.079598 0.678393 0.728445 0.042 Uiso 1 1 calc R U . . .
C12 C -0.0600(3) 0.5877(4) 0.6771(4) 0.0369(18) Uani 1 1 d . . . . .
H12 H -0.100765 0.585351 0.640172 0.044 Uiso 1 1 calc R U . . .
C13 C -0.0136(3) 0.5357(4) 0.6785(4) 0.0329(17) Uani 1 1 d . . . . .
H13 H -0.022680 0.497298 0.642897 0.039 Uiso 1 1 calc R U . . .
C14 C 0.0466(3) 0.5391(3) 0.7318(4) 0.0273(15) Uani 1 1 d . . . . .
H14 H 0.079020 0.503736 0.731250 0.033 Uiso 1 1 calc R U . . .
C15 C 0.2817(3) 0.7306(3) 0.7839(3) 0.0177(13) Uani 1 1 d . . . . .
C16 C 0.2332(4) 0.7392(4) 0.7154(4) 0.0355(17) Uani 1 1 d . . . . .
H16 H 0.201258 0.704048 0.700578 0.043 Uiso 1 1 calc R U . . .
C17 C 0.2312(4) 0.7986(4) 0.6687(4) 0.041(2) Uani 1 1 d . . . . .
H17 H 0.197831 0.803861 0.621925 0.050 Uiso 1 1 calc R U . . .
C18 C 0.2766(4) 0.8496(3) 0.6891(4) 0.0367(18) Uani 1 1 d . . . . .
H18 H 0.275122 0.890051 0.656299 0.044 Uiso 1 1 calc R U . . .
C19 C 0.3248(4) 0.8422(3) 0.7577(5) 0.0335(17) Uani 1 1 d . . . . .
H19 H 0.356272 0.877799 0.772426 0.040 Uiso 1 1 calc R U . . .
C20 C 0.3271(3) 0.7831(3) 0.8047(4) 0.0274(15) Uani 1 1 d . . . . .
H20 H 0.360149 0.778327 0.851884 0.033 Uiso 1 1 calc R U . . .
C21 C 0.3603(3) 0.6495(3) 0.9100(4) 0.0194(13) Uani 1 1 d . . . . .
C22 C 0.3693(3) 0.6384(4) 0.9964(4) 0.0301(16) Uani 1 1 d . . . . .
H22 H 0.331155 0.635294 1.026469 0.036 Uiso 1 1 calc R U . . .
C23 C 0.4333(4) 0.6320(4) 1.0383(4) 0.0411(19) Uani 1 1 d . . . . .
H23 H 0.438900 0.624560 1.097179 0.049 Uiso 1 1 calc R U . . .
C24 C 0.4889(4) 0.6362(4) 0.9963(4) 0.0383(18) Uani 1 1 d . . . . .
H24 H 0.532780 0.632351 1.025987 0.046 Uiso 1 1 calc R U . . .
C25 C 0.4810(3) 0.6461(4) 0.9096(4) 0.0348(17) Uani 1 1 d . . . . .
H25 H 0.519315 0.649007 0.879939 0.042 Uiso 1 1 calc R U . . .
C26 C 0.4165(3) 0.6516(3) 0.8672(4) 0.0234(14) Uani 1 1 d . . . . .
H26 H 0.410960 0.656879 0.807976 0.028 Uiso 1 1 calc R U . . .
C27 C 0.4094(3) 0.3586(3) 0.5487(3) 0.0205(13) Uani 1 1 d . . . . .
H27A H 0.415255 0.395533 0.508072 0.025 Uiso 1 1 calc R U . . .
H27B H 0.449173 0.328220 0.552095 0.025 Uiso 1 1 calc R U . . .
C28 C 0.3454(3) 0.3186(3) 0.5215(4) 0.0228(14) Uani 1 1 d . . . . .
H28A H 0.342577 0.278078 0.557733 0.027 Uiso 1 1 calc R U . . .
H28B H 0.344616 0.303209 0.462740 0.027 Uiso 1 1 calc R U . . .
C29 C 0.1999(3) 0.3251(3) 0.5416(3) 0.0175(13) Uani 1 1 d . . . . .
C30 C 0.2027(3) 0.2550(3) 0.5568(4) 0.0295(16) Uani 1 1 d . . . . .
H30 H 0.244811 0.231865 0.561441 0.035 Uiso 1 1 calc R U . . .
C31 C 0.1441(4) 0.2191(4) 0.5650(4) 0.042(2) Uani 1 1 d . . . . .
H31 H 0.145948 0.171381 0.575398 0.051 Uiso 1 1 calc R U . . .
C32 C 0.0833(4) 0.2525(4) 0.5582(5) 0.042(2) Uani 1 1 d . . . . .
H32 H 0.043275 0.227463 0.563735 0.051 Uiso 1 1 calc R U . . .
C33 C 0.0794(3) 0.3215(4) 0.5435(5) 0.0402(19) Uani 1 1 d . . . . .
H33 H 0.037041 0.344034 0.538764 0.048 Uiso 1 1 calc R U . . .
C34 C 0.1383(3) 0.3586(4) 0.5355(4) 0.0307(16) Uani 1 1 d . . . . .
H34 H 0.136059 0.406460 0.525920 0.037 Uiso 1 1 calc R U . . .
C35 C 0.2535(3) 0.4114(3) 0.4248(3) 0.0153(12) Uani 1 1 d . . . . .
C36 C 0.2481(3) 0.4809(3) 0.4097(4) 0.0230(14) Uani 1 1 d . . . . .
H36 H 0.254621 0.512257 0.455028 0.028 Uiso 1 1 calc R U . . .
C37 C 0.2331(3) 0.5045(4) 0.3286(4) 0.0284(16) Uani 1 1 d . . . . .
H37 H 0.229379 0.552206 0.318278 0.034 Uiso 1 1 calc R U . . .
C38 C 0.2237(3) 0.4592(4) 0.2625(4) 0.0283(16) Uani 1 1 d . . . . .
H38 H 0.214322 0.475910 0.206802 0.034 Uiso 1 1 calc R U . . .
C39 C 0.2277(3) 0.3896(4) 0.2768(4) 0.0282(16) Uani 1 1 d . . . . .
H39 H 0.220669 0.358376 0.231325 0.034 Uiso 1 1 calc R U . . .
C40 C 0.2422(3) 0.3661(3) 0.3582(4) 0.0238(14) Uani 1 1 d . . . . .
H40 H 0.244444 0.318360 0.368602 0.029 Uiso 1 1 calc R U . . .
C41 C 0.4208(3) 0.3205(3) 0.7196(3) 0.0159(12) Uani 1 1 d . . . . .
C42 C 0.3717(3) 0.2762(3) 0.7403(4) 0.0235(14) Uani 1 1 d . . . . .
H42 H 0.325500 0.286302 0.723976 0.028 Uiso 1 1 calc R U . . .
C43 C 0.3893(3) 0.2170(3) 0.7845(4) 0.0329(17) Uani 1 1 d . . . . .
H43 H 0.354932 0.186640 0.797504 0.040 Uiso 1 1 calc R U . . .
C44 C 0.4555(4) 0.2015(3) 0.8099(4) 0.0323(16) Uani 1 1 d . . . . .
H44 H 0.467023 0.160868 0.840495 0.039 Uiso 1 1 calc R U . . .
C45 C 0.5052(3) 0.2457(4) 0.7905(4) 0.0315(16) Uani 1 1 d . . . . .
H45 H 0.551175 0.235770 0.808478 0.038 Uiso 1 1 calc R U . . .
C46 C 0.4883(3) 0.3045(3) 0.7450(4) 0.0258(15) Uani 1 1 d . . . . .
H46 H 0.522833 0.334135 0.730864 0.031 Uiso 1 1 calc R U . . .
C47 C 0.4719(3) 0.4499(3) 0.6807(4) 0.0205(13) Uani 1 1 d . . . . .
C48 C 0.5150(3) 0.4686(3) 0.6248(4) 0.0302(16) Uani 1 1 d . . . . .
H48 H 0.506392 0.454408 0.568042 0.036 Uiso 1 1 calc R U . . .
C49 C 0.5723(4) 0.5090(4) 0.6505(5) 0.043(2) Uani 1 1 d . . . . .
H49 H 0.601985 0.522267 0.611290 0.052 Uiso 1 1 calc R U . . .
C50 C 0.5846(4) 0.5287(4) 0.7333(5) 0.045(2) Uani 1 1 d . . . . .
H50 H 0.623223 0.555477 0.751515 0.054 Uiso 1 1 calc R U . . .
C51 C 0.5411(3) 0.5099(4) 0.7896(5) 0.0358(18) Uani 1 1 d . . . . .
H51 H 0.549625 0.523784 0.846553 0.043 Uiso 1 1 calc R U . . .
C52 C 0.4856(3) 0.4710(3) 0.7636(4) 0.0268(15) Uani 1 1 d . . . . .
H52 H 0.455848 0.458301 0.802963 0.032 Uiso 1 1 calc R U . . .
C53 C 0.2106(3) 0.3973(3) 0.7642(3) 0.0156(12) Uani 1 1 d . . . . .
C55 C 0.1831(3) 0.5580(3) 0.6214(3) 0.0178(12) Uani 1 1 d . . . . .
C56 C 0.1407(4) 0.5948(4) 0.5490(4) 0.0327(17) Uani 1 1 d . . . . .
C57 C 0.3070(3) 0.4728(3) 0.9395(3) 0.0185(13) Uani 1 1 d . . . . .
C58 C 0.3076(3) 0.4408(4) 1.0278(4) 0.0258(14) Uani 1 1 d . . . . .
C59 C 0.3634(3) 0.5802(3) 0.5980(4) 0.0192(13) Uani 1 1 d . . . . .
C60 C 0.3750(4) 0.6333(3) 0.5304(4) 0.0298(16) Uani 1 1 d . . . . .
C54 C 0.1860(4) 0.3351(3) 0.8108(4) 0.0314(16) Uani 1 1 d . . . . .
F1 F 0.1775(3) 0.2801(2) 0.7639(3) 0.0527(13) Uani 1 1 d . . . . .
F2 F 0.2334(3) 0.3169(3) 0.8733(3) 0.0810(18) Uani 1 1 d . . . . .
F3 F 0.1336(3) 0.3458(2) 0.8453(4) 0.094(2) Uani 1 1 d . . . . .
F4 F 0.0999(2) 0.5527(2) 0.5032(3) 0.0612(14) Uani 1 1 d . . . . .
F5 F 0.1805(3) 0.6228(3) 0.4971(3) 0.0629(14) Uani 1 1 d . . . . .
F6 F 0.1029(2) 0.6449(2) 0.5732(3) 0.0562(14) Uani 1 1 d . . . . .
F7 F 0.3557(2) 0.3962(3) 1.0464(3) 0.0581(14) Uani 1 1 d . . . . .
F8 F 0.2497(2) 0.4108(2) 1.0371(2) 0.0477(12) Uani 1 1 d . . . . .
F9 F 0.3160(2) 0.4893(2) 1.0869(2) 0.0504(12) Uani 1 1 d . . . . .
F10 F 0.3527(3) 0.6131(2) 0.4537(2) 0.0697(17) Uani 1 1 d . . . . .
F11 F 0.4393(2) 0.6462(3) 0.5296(3) 0.0675(16) Uani 1 1 d . . . . .
F12 F 0.3464(3) 0.6914(2) 0.5442(3) 0.0734(16) Uani 1 1 d . . . . .
C61 C 0.9838(5) 0.3431(6) 0.7669(7) 0.092(4) Uani 1 1 d . . . . .
H61A H 0.998823 0.388347 0.789393 0.110 Uiso 1 1 calc R U . . .
H61B H 1.021697 0.322306 0.741347 0.110 Uiso 1 1 calc R U . . .
Cl1 Cl 0.96367(18) 0.29098(17) 0.85005(19) 0.1032(11) Uani 1 1 d . . . . .
Cl2 Cl 0.91676(17) 0.35380(16) 0.6911(2) 0.0981(10) Uani 1 1 d . . . . .

loop_
_atom_site_aniso_label
_atom_site_aniso_U_11
_atom_site_aniso_U_22
_atom_site_aniso_U_33
_atom_site_aniso_U_23
_atom_site_aniso_U_13
_atom_site_aniso_U_12
Ru1 0.0141(2) 0.0135(2) 0.0117(2) 0.00004(19) 0.00121(17) 0.0000(2)
Ru2 0.0143(2) 0.0133(2) 0.0122(2) -0.00056(19) 0.00111(17) 0.0001(2)
P1 0.0164(8) 0.0155(8) 0.0133(7) -0.0016(6) 0.0011(6) -0.0015(6)
P2 0.0151(7) 0.0156(8) 0.0150(7) -0.0001(6) 0.0017(6) 0.0019(6)
P3 0.0133(7) 0.0177(8) 0.0152(7) 0.0000(6) 0.0033(6) 0.0001(6)
P4 0.0180(8) 0.0142(8) 0.0147(7) -0.0018(6) 0.0016(6) -0.0007(6)
O1 0.015(2) 0.014(2) 0.013(2) 0.0009(17) 0.0029(17) -0.0009(17)
O2 0.018(2) 0.014(2) 0.019(2) 0.0011(17) 0.0022(16) 0.0012(17)
O3 0.019(2) 0.011(2) 0.025(2) 0.0028(18) 0.0050(17) -0.0024(18)
O4 0.018(2) 0.024(2) 0.019(2) -0.0019(18) 0.0011(17) 0.0081(19)
O5 0.022(2) 0.016(2) 0.015(2) -0.0021(17) 0.0017(17) 0.0031(18)
O6 0.020(2) 0.018(2) 0.019(2) 0.0033(17) -0.0001(17) 0.0030(18)
O7 0.027(2) 0.038(3) 0.020(2) 0.004(2) 0.0044(18) 0.010(2)
O8 0.020(2) 0.015(2) 0.018(2) 0.0024(17) 0.0013(17) -0.0060(18)
O9 0.038(3) 0.025(3) 0.017(2) -0.0053(19) 0.0052(19) -0.011(2)
C1 0.023(3) 0.023(4) 0.019(3) -0.004(3) 0.002(3) -0.004(3)
C2 0.023(3) 0.017(3) 0.022(3) -0.005(3) 0.011(3) 0.000(3)
C3 0.013(3) 0.029(4) 0.017(3) 0.002(3) 0.001(2) 0.003(3)
C4 0.032(4) 0.036(4) 0.027(4) 0.003(3) 0.002(3) -0.009(3)
C5 0.046(5) 0.057(6) 0.018(3) 0.005(3) 0.003(3) -0.005(4)
C6 0.032(4) 0.047(5) 0.030(4) 0.022(4) 0.007(3) 0.010(4)
C7 0.023(3) 0.027(4) 0.051(4) 0.011(4) 0.013(3) 0.002(3)
C8 0.025(3) 0.021(4) 0.030(4) 0.005(3) 0.004(3) 0.002(3)
C9 0.023(3) 0.030(4) 0.017(3) 0.003(3) 0.000(3) 0.007(3)
C10 0.023(3) 0.027(4) 0.031(4) 0.006(3) 0.008(3) 0.005(3)
C11 0.018(3) 0.038(5) 0.047(4) 0.016(4) -0.003(3) 0.005(3)
C12 0.022(4) 0.053(5) 0.033(4) 0.016(4) -0.006(3) -0.007(4)
C13 0.025(4) 0.042(5) 0.030(4) -0.002(3) -0.004(3) -0.008(3)
C14 0.021(3) 0.034(4) 0.026(3) -0.008(3) -0.002(3) -0.001(3)
C15 0.020(3) 0.015(3) 0.018(3) 0.000(2) 0.000(2) 0.001(2)
C16 0.049(5) 0.027(4) 0.029(4) 0.003(3) -0.005(3) -0.001(3)
C17 0.068(5) 0.025(4) 0.028(4) 0.007(3) -0.007(4) -0.002(4)
C18 0.069(5) 0.016(4) 0.029(4) 0.005(3) 0.022(4) 0.004(4)
C19 0.039(4) 0.015(4) 0.049(4) -0.003(3) 0.017(4) -0.007(3)
C20 0.023(3) 0.025(4) 0.034(4) 0.000(3) 0.004(3) -0.001(3)
C21 0.021(3) 0.013(3) 0.022(3) -0.003(2) -0.007(3) -0.003(3)
C22 0.030(4) 0.041(4) 0.019(3) 0.004(3) 0.001(3) -0.003(3)
C23 0.040(4) 0.057(5) 0.023(4) 0.000(4) -0.010(3) 0.005(4)
C24 0.029(4) 0.046(5) 0.036(4) -0.007(4) -0.011(3) 0.006(4)
C25 0.019(3) 0.049(5) 0.037(4) -0.009(3) 0.003(3) 0.006(3)
C26 0.022(3) 0.027(4) 0.021(3) -0.007(3) 0.001(3) -0.003(3)
C27 0.019(3) 0.026(4) 0.017(3) 0.000(3) 0.006(2) 0.007(3)
C28 0.029(3) 0.026(4) 0.014(3) -0.001(3) 0.003(3) 0.005(3)
C29 0.023(3) 0.020(3) 0.009(3) -0.004(2) 0.001(2) -0.003(3)
C30 0.034(4) 0.023(4) 0.031(4) 0.001(3) 0.000(3) -0.005(3)
C31 0.057(5) 0.032(5) 0.038(4) 0.003(3) 0.005(4) -0.020(4)
C32 0.033(4) 0.050(5) 0.044(4) -0.002(4) 0.007(3) -0.023(4)
C33 0.022(4) 0.048(5) 0.052(5) 0.002(4) 0.010(3) -0.010(3)
C34 0.028(4) 0.027(4) 0.037(4) 0.002(3) 0.003(3) -0.008(3)
C35 0.012(3) 0.020(3) 0.014(3) 0.001(2) 0.001(2) -0.001(2)
C36 0.025(3) 0.022(4) 0.023(3) 0.001(3) 0.006(3) -0.006(3)
C37 0.030(4) 0.032(4) 0.022(3) 0.008(3) -0.003(3) -0.006(3)
C38 0.021(3) 0.049(5) 0.014(3) 0.007(3) -0.001(2) -0.006(3)
C39 0.024(3) 0.043(5) 0.017(3) -0.002(3) 0.002(3) 0.002(3)
C40 0.021(3) 0.028(4) 0.021(3) -0.006(3) -0.004(3) 0.001(3)
C41 0.018(3) 0.014(3) 0.015(3) -0.001(2) -0.002(2) 0.005(2)
C42 0.016(3) 0.021(4) 0.034(4) 0.005(3) 0.003(3) 0.000(3)
C43 0.031(4) 0.023(4) 0.047(4) 0.010(3) 0.015(3) -0.003(3)
C44 0.042(4) 0.021(4) 0.033(4) 0.009(3) 0.002(3) 0.007(3)
C45 0.024(4) 0.035(4) 0.032(4) -0.001(3) -0.007(3) 0.009(3)
C46 0.024(4) 0.025(4) 0.029(3) 0.000(3) 0.006(3) 0.000(3)
C47 0.017(3) 0.016(3) 0.027(3) 0.005(3) -0.003(2) 0.007(3)
C48 0.022(3) 0.033(4) 0.034(4) 0.006(3) -0.005(3) 0.001(3)
C49 0.027(4) 0.035(5) 0.067(6) 0.029(4) 0.001(4) -0.010(3)
C50 0.027(4) 0.028(4) 0.074(6) 0.011(4) -0.016(4) -0.012(3)
C51 0.027(4) 0.028(4) 0.049(5) -0.010(3) -0.008(3) 0.003(3)
C52 0.021(3) 0.029(4) 0.029(4) -0.005(3) -0.002(3) -0.001(3)
C53 0.013(3) 0.019(3) 0.015(3) 0.002(2) 0.003(2) 0.000(2)
C55 0.016(3) 0.021(3) 0.016(3) -0.002(3) 0.000(2) 0.003(3)
C56 0.039(4) 0.036(4) 0.021(3) -0.003(3) -0.006(3) 0.014(4)
C57 0.015(3) 0.023(3) 0.017(3) 0.004(3) -0.001(2) -0.005(3)
C58 0.021(3) 0.033(4) 0.023(3) 0.006(3) 0.002(3) 0.004(3)
C59 0.014(3) 0.021(3) 0.023(3) -0.002(3) 0.002(2) 0.000(3)
C60 0.045(4) 0.020(4) 0.024(3) 0.000(3) 0.000(3) -0.017(3)
C54 0.039(4) 0.017(4) 0.042(4) -0.001(3) 0.021(3) 0.001(3)
F1 0.097(4) 0.024(2) 0.041(2) -0.009(2) 0.029(2) -0.026(2)
F2 0.114(5) 0.067(4) 0.057(3) 0.039(3) -0.011(3) -0.022(3)
F3 0.104(5) 0.027(3) 0.172(6) 0.018(3) 0.108(4) -0.002(3)
F4 0.066(3) 0.050(3) 0.056(3) -0.007(2) -0.042(2) 0.009(3)
F5 0.076(3) 0.071(4) 0.043(3) 0.034(3) 0.012(2) 0.017(3)
F6 0.070(3) 0.059(3) 0.036(2) -0.002(2) -0.009(2) 0.048(3)
F7 0.059(3) 0.077(4) 0.041(3) 0.031(2) 0.016(2) 0.046(3)
F8 0.034(2) 0.068(3) 0.039(2) 0.027(2) -0.0026(19) -0.017(2)
F9 0.081(3) 0.050(3) 0.018(2) -0.0007(19) -0.004(2) -0.010(3)
F10 0.133(5) 0.048(3) 0.023(2) 0.013(2) -0.013(3) -0.049(3)
F11 0.057(3) 0.094(4) 0.053(3) 0.019(3) 0.015(2) -0.041(3)
F12 0.126(5) 0.031(3) 0.067(3) 0.023(2) 0.029(3) 0.018(3)
C61 0.073(8) 0.080(8) 0.114(10) 0.003(7) -0.016(7) -0.002(6)
Cl1 0.139(3) 0.092(2) 0.078(2) -0.0066(18) 0.0091(19) 0.041(2)
Cl2 0.119(3) 0.072(2) 0.096(2) -0.0020(17) -0.0193(19) -0.0220(18)

loop_
_atom_type_symbol
_atom_type_description
_atom_type_scat_dispersion_real
_atom_type_scat_dispersion_imag
_atom_type_scat_source
C C 0.0033 0.0016 'International Tables Vol C Tables 4.2.6.8 and 6.1.1.4'
H H 0.0000 0.0000 'International Tables Vol C Tables 4.2.6.8 and 6.1.1.4'
O O 0.0106 0.0060 'International Tables Vol C Tables 4.2.6.8 and 6.1.1.4'
F F 0.0171 0.0103 'International Tables Vol C Tables 4.2.6.8 and 6.1.1.4'
P P 0.1023 0.0942 'International Tables Vol C Tables 4.2.6.8 and 6.1.1.4'
Ru Ru -1.2594 0.8363 'International Tables Vol C Tables 4.2.6.8 and 6.1.1.4'
Cl Cl 0.1484 0.1585 'International Tables Vol C Tables 4.2.6.8 and 6.1.1.4'

loop_
_geom_angle_atom_site_label_1
_geom_angle_atom_site_label_2
_geom_angle_atom_site_label_3
_geom_angle
_geom_angle_site_symmetry_1
_geom_angle_site_symmetry_3
_geom_angle_publ_flag
O6 Ru1 O5 174.27(16) . . ?
O6 Ru1 O3 82.51(15) . . ?
O5 Ru1 O3 92.70(15) . . ?
O6 Ru1 O1 91.99(15) . . ?
O5 Ru1 O1 90.55(15) . . ?
O3 Ru1 O1 83.12(14) . . ?
O6 Ru1 P2 88.43(12) . . ?
O5 Ru1 P2 88.76(11) . . ?
O3 Ru1 P2 93.83(11) . . ?
O1 Ru1 P2 176.83(11) . . ?
O6 Ru1 P1 88.28(12) . . ?
O5 Ru1 P1 96.45(12) . . ?
O3 Ru1 P1 170.73(11) . . ?
O1 Ru1 P1 98.24(11) . . ?
P2 Ru1 P1 84.91(6) . . ?
O2 Ru2 O8 173.71(16) . . ?
O2 Ru2 O4 91.54(15) . . ?
O8 Ru2 O4 83.32(15) . . ?
O2 Ru2 O1 86.39(15) . . ?
O8 Ru2 O1 89.97(15) . . ?
O4 Ru2 O1 90.05(15) . . ?
O2 Ru2 P3 97.03(11) . . ?
O8 Ru2 P3 88.55(11) . . ?
O4 Ru2 P3 168.62(11) . . ?
O1 Ru2 P3 97.93(11) . . ?
O2 Ru2 P4 88.90(11) . . ?
O8 Ru2 P4 94.54(11) . . ?
O4 Ru2 P4 88.17(11) . . ?
O1 Ru2 P4 174.92(11) . . ?
P3 Ru2 P4 84.54(6) . . ?
C21 P1 C15 103.9(3) . . ?
C21 P1 C1 105.1(3) . . ?
C15 P1 C1 99.8(3) . . ?
C21 P1 Ru1 115.0(2) . . ?
C15 P1 Ru1 123.11(19) . . ?
C1 P1 Ru1 107.7(2) . . ?
C3 P2 C2 105.9(3) . . ?
C3 P2 C9 102.0(3) . . ?
C2 P2 C9 106.6(3) . . ?
C3 P2 Ru1 115.2(2) . . ?
C2 P2 Ru1 109.8(2) . . ?
C9 P2 Ru1 116.4(2) . . ?
C47 P3 C41 102.0(3) . . ?
C47 P3 C27 106.7(3) . . ?
C41 P3 C27 100.6(3) . . ?
C47 P3 Ru2 114.9(2) . . ?
C41 P3 Ru2 124.16(19) . . ?
C27 P3 Ru2 106.65(19) . . ?
C29 P4 C35 101.0(2) . . ?
C29 P4 C28 107.4(3) . . ?
C35 P4 C28 103.3(3) . . ?
C29 P4 Ru2 113.22(18) . . ?
C35 P4 Ru2 120.8(2) . . ?
C28 P4 Ru2 109.94(19) . . ?
Ru1 O1 Ru2 118.24(17) . . ?
Ru1 O1 H1C 114(5) . . ?
Ru2 O1 H1C 96(5) . . ?
Ru1 O1 H1D 92(4) . . ?
Ru2 O1 H1D 117(4) . . ?
H1C O1 H1D 121(6) . . ?
C53 O2 Ru2 125.4(4) . . ?
C53 O3 Ru1 136.0(4) . . ?
C55 O4 Ru2 133.7(4) . . ?
C55 O5 Ru1 127.3(4) . . ?
C57 O6 Ru1 124.1(4) . . ?
C59 O8 Ru2 124.7(4) . . ?
C2 C1 P1 106.8(4) . . ?
C2 C1 H1A 110.4 . . ?
P1 C1 H1A 110.4 . . ?
C2 C1 H1B 110.4 . . ?
P1 C1 H1B 110.4 . . ?
H1A C1 H1B 108.6 . . ?
C1 C2 P2 108.2(4) . . ?
C1 C2 H2A 110.1 . . ?
P2 C2 H2A 110.1 . . ?
C1 C2 H2B 110.1 . . ?
P2 C2 H2B 110.1 . . ?
H2A C2 H2B 108.4 . . ?
C4 C3 C8 118.8(6) . . ?
C4 C3 P2 122.5(5) . . ?
C8 C3 P2 118.6(5) . . ?
C3 C4 C5 120.3(7) . . ?
C3 C4 H4 119.9 . . ?
C5 C4 H4 119.9 . . ?
C6 C5 C4 120.5(7) . . ?
C6 C5 H5 119.7 . . ?
C4 C5 H5 119.7 . . ?
C5 C6 C7 119.9(6) . . ?
C5 C6 H6 120.0 . . ?
C7 C6 H6 120.0 . . ?
C6 C7 C8 120.2(7) . . ?
C6 C7 H7 119.9 . . ?
C8 C7 H7 119.9 . . ?
C3 C8 C7 120.2(6) . . ?
C3 C8 H8 119.9 . . ?
C7 C8 H8 119.9 . . ?
C14 C9 C10 119.6(6) . . ?
C14 C9 P2 119.4(5) . . ?
C10 C9 P2 121.0(5) . . ?
C11 C10 C9 119.5(6) . . ?
C11 C10 H10 120.2 . . ?
C9 C10 H10 120.2 . . ?
C12 C11 C10 120.5(7) . . ?
C12 C11 H11 119.7 . . ?
C10 C11 H11 119.7 . . ?
C11 C12 C13 119.8(6) . . ?
C11 C12 H12 120.1 . . ?
C13 C12 H12 120.1 . . ?
C12 C13 C14 120.4(7) . . ?
C12 C13 H13 119.8 . . ?
C14 C13 H13 119.8 . . ?
C9 C14 C13 120.0(6) . . ?
C9 C14 H14 120.0 . . ?
C13 C14 H14 120.0 . . ?
C20 C15 C16 118.5(6) . . ?
C20 C15 P1 122.0(4) . . ?
C16 C15 P1 118.9(5) . . ?
C17 C16 C15 120.3(7) . . ?
C17 C16 H16 119.8 . . ?
C15 C16 H16 119.8 . . ?
C18 C17 C16 120.7(7) . . ?
C18 C17 H17 119.6 . . ?
C16 C17 H17 119.6 . . ?
C17 C18 C19 119.7(6) . . ?
C17 C18 H18 120.2 . . ?
C19 C18 H18 120.2 . . ?
C20 C19 C18 119.9(6) . . ?
C20 C19 H19 120.1 . . ?
C18 C19 H19 120.1 . . ?
C19 C20 C15 120.8(6) . . ?
C19 C20 H20 119.6 . . ?
C15 C20 H20 119.6 . . ?
C26 C21 C22 118.8(5) . . ?
C26 C21 P1 120.0(4) . . ?
C22 C21 P1 121.1(5) . . ?
C23 C22 C21 120.2(6) . . ?
C23 C22 H22 119.9 . . ?
C21 C22 H22 119.9 . . ?
C24 C23 C22 120.9(6) . . ?
C24 C23 H23 119.5 . . ?
C22 C23 H23 119.5 . . ?
C23 C24 C25 119.8(6) . . ?
C23 C24 H24 120.1 . . ?
C25 C24 H24 120.1 . . ?
C26 C25 C24 119.4(6) . . ?
C26 C25 H25 120.3 . . ?
C24 C25 H25 120.3 . . ?
C21 C26 C25 120.9(6) . . ?
C21 C26 H26 119.5 . . ?
C25 C26 H26 119.5 . . ?
C28 C27 P3 106.5(4) . . ?
C28 C27 H27A 110.4 . . ?
P3 C27 H27A 110.4 . . ?
C28 C27 H27B 110.4 . . ?
P3 C27 H27B 110.4 . . ?
H27A C27 H27B 108.6 . . ?
C27 C28 P4 106.5(4) . . ?
C27 C28 H28A 110.4 . . ?
P4 C28 H28A 110.4 . . ?
C27 C28 H28B 110.4 . . ?
P4 C28 H28B 110.4 . . ?
H28A C28 H28B 108.6 . . ?
C34 C29 C30 119.7(6) . . ?
C34 C29 P4 116.7(5) . . ?
C30 C29 P4 123.5(5) . . ?
C31 C30 C29 119.9(7) . . ?
C31 C30 H30 120.0 . . ?
C29 C30 H30 120.0 . . ?
C32 C31 C30 120.1(7) . . ?
C32 C31 H31 120.0 . . ?
C30 C31 H31 120.0 . . ?
C31 C32 C33 120.9(7) . . ?
C31 C32 H32 119.6 . . ?
C33 C32 H32 119.6 . . ?
C32 C33 C34 119.8(7) . . ?
C32 C33 H33 120.1 . . ?
C34 C33 H33 120.1 . . ?
C29 C34 C33 119.6(7) . . ?
C29 C34 H34 120.2 . . ?
C33 C34 H34 120.2 . . ?
C36 C35 C40 119.5(5) . . ?
C36 C35 P4 121.6(4) . . ?
C40 C35 P4 119.0(5) . . ?
C37 C36 C35 119.9(6) . . ?
C37 C36 H36 120.0 . . ?
C35 C36 H36 120.0 . . ?
C38 C37 C36 120.3(6) . . ?
C38 C37 H37 119.9 . . ?
C36 C37 H37 119.9 . . ?
C37 C38 C39 120.5(6) . . ?
C37 C38 H38 119.8 . . ?
C39 C38 H38 119.8 . . ?
C38 C39 C40 119.1(6) . . ?
C38 C39 H39 120.5 . . ?
C40 C39 H39 120.5 . . ?
C39 C40 C35 120.8(6) . . ?
C39 C40 H40 119.6 . . ?
C35 C40 H40 119.6 . . ?
C42 C41 C46 118.4(5) . . ?
C42 C41 P3 121.5(4) . . ?
C46 C41 P3 119.9(5) . . ?
C41 C42 C43 120.4(6) . . ?
C41 C42 H42 119.8 . . ?
C43 C42 H42 119.8 . . ?
C44 C43 C42 121.1(6) . . ?
C44 C43 H43 119.5 . . ?
C42 C43 H43 119.5 . . ?
C43 C44 C45 119.2(6) . . ?
C43 C44 H44 120.4 . . ?
C45 C44 H44 120.4 . . ?
C44 C45 C46 120.2(6) . . ?
C44 C45 H45 119.9 . . ?
C46 C45 H45 119.9 . . ?
C45 C46 C41 120.6(6) . . ?
C45 C46 H46 119.7 . . ?
C41 C46 H46 119.7 . . ?
C48 C47 C52 118.7(6) . . ?
C48 C47 P3 122.9(5) . . ?
C52 C47 P3 118.3(5) . . ?
C47 C48 C49 120.8(7) . . ?
C47 C48 H48 119.6 . . ?
C49 C48 H48 119.6 . . ?
C50 C49 C48 119.0(7) . . ?
C50 C49 H49 120.5 . . ?
C48 C49 H49 120.5 . . ?
C51 C50 C49 120.3(7) . . ?
C51 C50 H50 119.9 . . ?
C49 C50 H50 119.9 . . ?
C52 C51 C50 120.0(7) . . ?
C52 C51 H51 120.0 . . ?
C50 C51 H51 120.0 . . ?
C51 C52 C47 121.3(6) . . ?
C51 C52 H52 119.4 . . ?
C47 C52 H52 119.4 . . ?
O3 C53 O2 132.1(6) . . ?
O3 C53 C54 115.9(5) . . ?
O2 C53 C54 111.9(5) . . ?
O4 C55 O5 131.4(5) . . ?
O4 C55 C56 115.0(5) . . ?
O5 C55 C56 113.6(5) . . ?
F4 C56 F6 107.0(6) . . ?
F4 C56 F5 106.4(6) . . ?
F6 C56 F5 106.3(6) . . ?
F4 C56 C55 112.1(6) . . ?
F6 C56 C55 114.2(5) . . ?
F5 C56 C55 110.4(5) . . ?
O7 C57 O6 130.9(5) . . ?
O7 C57 C58 117.4(5) . . ?
O6 C57 C58 111.6(5) . . ?
F7 C58 F8 107.8(6) . . ?
F7 C58 F9 106.6(5) . . ?
F8 C58 F9 105.9(5) . . ?
F7 C58 C57 113.9(5) . . ?
F8 C58 C57 111.7(5) . . ?
F9 C58 C57 110.4(5) . . ?
O9 C59 O8 130.7(6) . . ?
O9 C59 C60 114.8(5) . . ?
O8 C59 C60 114.4(5) . . ?
F12 C60 F11 106.4(6) . . ?
F12 C60 F10 108.2(6) . . ?
F11 C60 F10 105.8(6) . . ?
F12 C60 C59 111.4(6) . . ?
F11 C60 C59 111.5(6) . . ?
F10 C60 C59 113.1(5) . . ?
F3 C54 F1 109.3(6) . . ?
F3 C54 F2 105.4(7) . . ?
F1 C54 F2 104.1(6) . . ?
F3 C54 C53 114.3(6) . . ?
F1 C54 C53 113.4(5) . . ?
F2 C54 C53 109.6(6) . . ?
Cl2 C61 Cl1 112.3(6) . . ?
Cl2 C61 H61A 109.1 . . ?
Cl1 C61 H61A 109.1 . . ?
Cl2 C61 H61B 109.1 . . ?
Cl1 C61 H61B 109.1 . . ?
H61A C61 H61B 107.9 . . ?

loop_
_geom_bond_atom_site_label_1
_geom_bond_atom_site_label_2
_geom_bond_distance
_geom_bond_site_symmetry_2
_geom_bond_publ_flag
Ru1 O6 2.086(4) . ?
Ru1 O5 2.089(4) . ?
Ru1 O3 2.207(4) . ?
Ru1 O1 2.218(4) . ?
Ru1 P2 2.2353(15) . ?
Ru1 P1 2.2413(16) . ?
Ru2 O2 2.077(4) . ?
Ru2 O8 2.107(4) . ?
Ru2 O4 2.187(4) . ?
Ru2 O1 2.221(4) . ?
Ru2 P3 2.2339(15) . ?
Ru2 P4 2.2423(15) . ?
P1 C21 1.828(6) . ?
P1 C15 1.839(6) . ?
P1 C1 1.858(6) . ?
P2 C3 1.828(6) . ?
P2 C2 1.830(6) . ?
P2 C9 1.832(6) . ?
P3 C47 1.813(6) . ?
P3 C41 1.827(6) . ?
P3 C27 1.849(6) . ?
P4 C29 1.821(6) . ?
P4 C35 1.845(6) . ?
P4 C28 1.854(6) . ?
O1 H1C 0.87(2) . ?
O1 H1D 0.86(2) . ?
O2 C53 1.254(6) . ?
O3 C53 1.235(7) . ?
O4 C55 1.236(7) . ?
O5 C55 1.251(7) . ?
O6 C57 1.253(7) . ?
O7 C57 1.234(7) . ?
O8 C59 1.256(7) . ?
O9 C59 1.232(7) . ?
C1 C2 1.516(8) . ?
C1 H1A 0.9900 . ?
C1 H1B 0.9900 . ?
C2 H2A 0.9900 . ?
C2 H2B 0.9900 . ?
C3 C4 1.383(8) . ?
C3 C8 1.385(9) . ?
C4 C5 1.394(9) . ?
C4 H4 0.9500 . ?
C5 C6 1.362(10) . ?
C5 H5 0.9500 . ?
C6 C7 1.371(10) . ?
C6 H6 0.9500 . ?
C7 C8 1.394(9) . ?
C7 H7 0.9500 . ?
C8 H8 0.9500 . ?
C9 C14 1.372(9) . ?
C9 C10 1.395(9) . ?
C10 C11 1.393(9) . ?
C10 H10 0.9500 . ?
C11 C12 1.370(10) . ?
C11 H11 0.9500 . ?
C12 C13 1.374(10) . ?
C12 H12 0.9500 . ?
C13 C14 1.394(8) . ?
C13 H13 0.9500 . ?
C14 H14 0.9500 . ?
C15 C20 1.384(8) . ?
C15 C16 1.388(8) . ?
C16 C17 1.383(9) . ?
C16 H16 0.9500 . ?
C17 C18 1.364(10) . ?
C17 H17 0.9500 . ?
C18 C19 1.382(10) . ?
C18 H18 0.9500 . ?
C19 C20 1.381(9) . ?
C19 H19 0.9500 . ?
C20 H20 0.9500 . ?
C21 C26 1.385(8) . ?
C21 C22 1.395(8) . ?
C22 C23 1.380(9) . ?
C22 H22 0.9500 . ?
C23 C24 1.368(10) . ?
C23 H23 0.9500 . ?
C24 C25 1.396(9) . ?
C24 H24 0.9500 . ?
C25 C26 1.388(8) . ?
C25 H25 0.9500 . ?
C26 H26 0.9500 . ?
C27 C28 1.519(8) . ?
C27 H27A 0.9900 . ?
C27 H27B 0.9900 . ?
C28 H28A 0.9900 . ?
C28 H28B 0.9900 . ?
C29 C34 1.389(9) . ?
C29 C30 1.394(9) . ?
C30 C31 1.386(9) . ?
C30 H30 0.9500 . ?
C31 C32 1.372(11) . ?
C31 H31 0.9500 . ?
C32 C33 1.375(11) . ?
C32 H32 0.9500 . ?
C33 C34 1.401(9) . ?
C33 H33 0.9500 . ?
C34 H34 0.9500 . ?
C35 C36 1.385(8) . ?
C35 C40 1.389(8) . ?
C36 C37 1.382(8) . ?
C36 H36 0.9500 . ?
C37 C38 1.380(9) . ?
C37 H37 0.9500 . ?
C38 C39 1.384(9) . ?
C38 H38 0.9500 . ?
C39 C40 1.385(8) . ?
C39 H39 0.9500 . ?
C40 H40 0.9500 . ?
C41 C42 1.380(8) . ?
C41 C46 1.398(8) . ?
C42 C43 1.383(9) . ?
C42 H42 0.9500 . ?
C43 C44 1.372(9) . ?
C43 H43 0.9500 . ?
C44 C45 1.380(10) . ?
C44 H44 0.9500 . ?
C45 C46 1.385(9) . ?
C45 H45 0.9500 . ?
C46 H46 0.9500 . ?
C47 C48 1.365(9) . ?
C47 C52 1.391(8) . ?
C48 C49 1.412(9) . ?
C48 H48 0.9500 . ?
C49 C50 1.379(11) . ?
C49 H49 0.9500 . ?
C50 C51 1.376(11) . ?
C50 H50 0.9500 . ?
C51 C52 1.369(9) . ?
C51 H51 0.9500 . ?
C52 H52 0.9500 . ?
C53 C54 1.541(9) . ?
C55 C56 1.536(8) . ?
C56 F4 1.321(8) . ?
C56 F6 1.324(8) . ?
C56 F5 1.336(8) . ?
C57 C58 1.550(8) . ?
C58 F7 1.307(7) . ?
C58 F8 1.322(7) . ?
C58 F9 1.339(8) . ?
C59 C60 1.540(9) . ?
C60 F12 1.305(8) . ?
C60 F11 1.311(8) . ?
C60 F10 1.320(7) . ?
C54 F3 1.260(8) . ?
C54 F1 1.315(8) . ?
C54 F2 1.344(8) . ?
C61 Cl2 1.713(10) . ?
C61 Cl1 1.765(12) . ?
C61 H61A 0.9900 . ?
C61 H61B 0.9900 . ?

loop_
_geom_torsion_atom_site_label_1
_geom_torsion_atom_site_label_2
_geom_torsion_atom_site_label_3
_geom_torsion_atom_site_label_4
_geom_torsion
_geom_torsion_site_symmetry_1
_geom_torsion_site_symmetry_2
_geom_torsion_site_symmetry_3
_geom_torsion_site_symmetry_4
_geom_torsion_publ_flag
C21 P1 C1 C2 -167.6(4) . . . . ?
C15 P1 C1 C2 84.9(4) . . . . ?
Ru1 P1 C1 C2 -44.6(4) . . . . ?
P1 C1 C2 P2 50.4(5) . . . . ?
C3 P2 C2 C1 88.2(4) . . . . ?
C9 P2 C2 C1 -163.6(4) . . . . ?
Ru1 P2 C2 C1 -36.7(4) . . . . ?
C2 P2 C3 C4 -12.5(6) . . . . ?
C9 P2 C3 C4 -123.9(5) . . . . ?
Ru1 P2 C3 C4 109.1(5) . . . . ?
C2 P2 C3 C8 170.8(5) . . . . ?
C9 P2 C3 C8 59.4(5) . . . . ?
Ru1 P2 C3 C8 -67.7(5) . . . . ?
C8 C3 C4 C5 0.0(9) . . . . ?
P2 C3 C4 C5 -176.7(5) . . . . ?
C3 C4 C5 C6 -1.8(11) . . . . ?
C4 C5 C6 C7 1.9(11) . . . . ?
C5 C6 C7 C8 -0.1(10) . . . . ?
C4 C3 C8 C7 1.7(9) . . . . ?
P2 C3 C8 C7 178.5(5) . . . . ?
C6 C7 C8 C3 -1.7(9) . . . . ?
C3 P2 C9 C14 -87.9(6) . . . . ?
C2 P2 C9 C14 161.3(5) . . . . ?
Ru1 P2 C9 C14 38.4(6) . . . . ?
C3 P2 C9 C10 93.1(6) . . . . ?
C2 P2 C9 C10 -17.7(6) . . . . ?
Ru1 P2 C9 C10 -140.6(5) . . . . ?
C14 C9 C10 C11 2.8(10) . . . . ?
P2 C9 C10 C11 -178.2(5) . . . . ?
C9 C10 C11 C12 -1.6(10) . . . . ?
C10 C11 C12 C13 0.6(11) . . . . ?
C11 C12 C13 C14 -0.7(11) . . . . ?
C10 C9 C14 C13 -2.9(10) . . . . ?
P2 C9 C14 C13 178.1(5) . . . . ?
C12 C13 C14 C9 1.9(10) . . . . ?
C21 P1 C15 C20 -27.0(6) . . . . ?
C1 P1 C15 C20 81.4(5) . . . . ?
Ru1 P1 C15 C20 -159.9(4) . . . . ?
C21 P1 C15 C16 162.2(5) . . . . ?
C1 P1 C15 C16 -89.5(5) . . . . ?
Ru1 P1 C15 C16 29.2(6) . . . . ?
C20 C15 C16 C17 0.9(10) . . . . ?
P1 C15 C16 C17 172.1(6) . . . . ?
C15 C16 C17 C18 -0.1(12) . . . . ?
C16 C17 C18 C19 -0.6(12) . . . . ?
C17 C18 C19 C20 0.6(11) . . . . ?
C18 C19 C20 C15 0.3(10) . . . . ?
C16 C15 C20 C19 -1.0(10) . . . . ?
P1 C15 C20 C19 -171.9(5) . . . . ?
C15 P1 C21 C26 -48.9(6) . . . . ?
C1 P1 C21 C26 -153.2(5) . . . . ?
Ru1 P1 C21 C26 88.5(5) . . . . ?
C15 P1 C21 C22 134.7(5) . . . . ?
C1 P1 C21 C22 30.3(6) . . . . ?
Ru1 P1 C21 C22 -87.9(5) . . . . ?
C26 C21 C22 C23 2.1(10) . . . . ?
P1 C21 C22 C23 178.5(6) . . . . ?
C21 C22 C23 C24 -0.1(12) . . . . ?
C22 C23 C24 C25 -0.9(12) . . . . ?
C23 C24 C25 C26 0.0(11) . . . . ?
C22 C21 C26 C25 -3.0(10) . . . . ?
P1 C21 C26 C25 -179.5(5) . . . . ?
C24 C25 C26 C21 2.0(10) . . . . ?
C47 P3 C27 C28 -174.1(4) . . . . ?
C41 P3 C27 C28 79.8(4) . . . . ?
Ru2 P3 C27 C28 -50.9(4) . . . . ?
P3 C27 C28 P4 52.3(4) . . . . ?
C29 P4 C28 C27 -157.5(4) . . . . ?
C35 P4 C28 C27 96.3(4) . . . . ?
Ru2 P4 C28 C27 -33.9(4) . . . . ?
C35 P4 C29 C34 -61.3(5) . . . . ?
C28 P4 C29 C34 -169.2(5) . . . . ?
Ru2 P4 C29 C34 69.2(5) . . . . ?
C35 P4 C29 C30 120.4(5) . . . . ?
C28 P4 C29 C30 12.5(6) . . . . ?
Ru2 P4 C29 C30 -109.1(5) . . . . ?
C34 C29 C30 C31 0.5(9) . . . . ?
P4 C29 C30 C31 178.7(5) . . . . ?
C29 C30 C31 C32 0.1(10) . . . . ?
C30 C31 C32 C33 -0.2(11) . . . . ?
C31 C32 C33 C34 -0.1(12) . . . . ?
C30 C29 C34 C33 -0.9(9) . . . . ?
P4 C29 C34 C33 -179.2(5) . . . . ?
C32 C33 C34 C29 0.7(11) . . . . ?
C29 P4 C35 C36 120.2(5) . . . . ?
C28 P4 C35 C36 -128.7(5) . . . . ?
Ru2 P4 C35 C36 -5.4(6) . . . . ?
C29 P4 C35 C40 -58.7(5) . . . . ?
C28 P4 C35 C40 52.3(5) . . . . ?
Ru2 P4 C35 C40 175.6(4) . . . . ?
C40 C35 C36 C37 -1.5(9) . . . . ?
P4 C35 C36 C37 179.5(5) . . . . ?
C35 C36 C37 C38 -0.1(10) . . . . ?
C36 C37 C38 C39 1.3(10) . . . . ?
C37 C38 C39 C40 -0.8(9) . . . . ?
C38 C39 C40 C35 -0.9(9) . . . . ?
C36 C35 C40 C39 2.0(9) . . . . ?
P4 C35 C40 C39 -179.0(5) . . . . ?
C47 P3 C41 C42 158.0(5) . . . . ?
C27 P3 C41 C42 -92.2(5) . . . . ?
Ru2 P3 C41 C42 26.4(6) . . . . ?
C47 P3 C41 C46 -27.3(5) . . . . ?
C27 P3 C41 C46 82.4(5) . . . . ?
Ru2 P3 C41 C46 -159.0(4) . . . . ?
C46 C41 C42 C43 -0.5(9) . . . . ?
P3 C41 C42 C43 174.2(5) . . . . ?
C41 C42 C43 C44 1.0(10) . . . . ?
C42 C43 C44 C45 -0.3(11) . . . . ?
C43 C44 C45 C46 -0.9(10) . . . . ?
C44 C45 C46 C41 1.3(10) . . . . ?
C42 C41 C46 C45 -0.6(9) . . . . ?
P3 C41 C46 C45 -175.4(5) . . . . ?
C41 P3 C47 C48 116.6(5) . . . . ?
C27 P3 C47 C48 11.5(6) . . . . ?
Ru2 P3 C47 C48 -106.4(5) . . . . ?
C41 P3 C47 C52 -60.2(5) . . . . ?
C27 P3 C47 C52 -165.2(5) . . . . ?
Ru2 P3 C47 C52 76.8(5) . . . . ?
C52 C47 C48 C49 -0.2(10) . . . . ?
P3 C47 C48 C49 -177.0(5) . . . . ?
C47 C48 C49 C50 0.6(10) . . . . ?
C48 C49 C50 C51 -0.6(11) . . . . ?
C49 C50 C51 C52 0.3(11) . . . . ?
C50 C51 C52 C47 0.1(10) . . . . ?
C48 C47 C52 C51 -0.1(10) . . . . ?
P3 C47 C52 C51 176.8(5) . . . . ?
Ru1 O3 C53 O2 -39.2(9) . . . . ?
Ru1 O3 C53 C54 137.8(5) . . . . ?
Ru2 O2 C53 O3 -1.8(9) . . . . ?
Ru2 O2 C53 C54 -178.9(4) . . . . ?
Ru2 O4 C55 O5 -34.2(10) . . . . ?
Ru2 O4 C55 C56 143.6(5) . . . . ?
Ru1 O5 C55 O4 -12.9(9) . . . . ?
Ru1 O5 C55 C56 169.2(4) . . . . ?
O4 C55 C56 F4 41.2(8) . . . . ?
O5 C55 C56 F4 -140.6(6) . . . . ?
O4 C55 C56 F6 163.1(6) . . . . ?
O5 C55 C56 F6 -18.7(9) . . . . ?
O4 C55 C56 F5 -77.2(7) . . . . ?
O5 C55 C56 F5 101.0(6) . . . . ?
Ru1 O6 C57 O7 10.8(9) . . . . ?
Ru1 O6 C57 C58 -167.5(4) . . . . ?
O7 C57 C58 F7 2.4(8) . . . . ?
O6 C57 C58 F7 -179.1(6) . . . . ?
O7 C57 C58 F8 -120.0(6) . . . . ?
O6 C57 C58 F8 58.5(7) . . . . ?
O7 C57 C58 F9 122.4(6) . . . . ?
O6 C57 C58 F9 -59.1(7) . . . . ?
Ru2 O8 C59 O9 12.4(9) . . . . ?
Ru2 O8 C59 C60 -166.3(4) . . . . ?
O9 C59 C60 F12 -49.8(8) . . . . ?
O8 C59 C60 F12 129.1(6) . . . . ?
O9 C59 C60 F11 68.8(8) . . . . ?
O8 C59 C60 F11 -112.3(6) . . . . ?
O9 C59 C60 F10 -172.1(6) . . . . ?
O8 C59 C60 F10 6.8(9) . . . . ?
O3 C53 C54 F3 18.0(9) . . . . ?
O2 C53 C54 F3 -164.4(6) . . . . ?
O3 C53 C54 F1 144.1(6) . . . . ?
O2 C53 C54 F1 -38.2(8) . . . . ?
O3 C53 C54 F2 -100.0(6) . . . . ?
O2 C53 C54 F2 77.6(7) . . . . ?
